data_7211302
loop_
_publ_author_name
'Matos, Cati\'ucia R M O'
'Miranda, Fabio S.'
'Carneiro, Jos\'e W de M'
'Pinheiro, Carlos B.'
'Ronconi, C\'elia M'

_publ_section_title
;
 The effect of the molecular structures of dicyanomethylene compounds on
 their supramolecular assembly, photophysical and electrochemical
 properties.
;
_journal_issue 31
_journal_name_full 'Physical chemistry chemical physics : PCCP'
_journal_page_first 13013
_journal_page_last 13023
_journal_paper_doi 10.1039/c3cp51957k
_journal_volume 15
_journal_year 2013
_chemical_formula_moiety 'C26 H22 N4 O2'
_chemical_formula_sum 'C26 H22 N4 O2'
_chemical_formula_weight 422.48
_space_group_IT_number 14
_symmetry_cell_setting monoclinic
_symmetry_space_group_name_Hall '-P 2yn'
_symmetry_space_group_name_H-M 'P 1 21/n 1'
_atom_sites_solution_hydrogens geom
_atom_sites_solution_primary direct
_atom_sites_solution_secondary difmap
_audit_creation_date 2012-10-24T21:18:40-00:00
_audit_creation_method 'WinGX routine CIF_UPDATE'
_cell_angle_alpha 90
_cell_angle_beta 94.618(3)
_cell_angle_gamma 90
_cell_formula_units_Z 2
_cell_length_a 4.3137(2)
_cell_length_b 9.9807(4)
_cell_length_c 25.5817(8)
_cell_measurement_reflns_used 8930
_cell_measurement_temperature 120(2)
_cell_measurement_theta_max 29.4191
_cell_measurement_theta_min 2.0364
_cell_volume 1097.81(8)
_diffrn_ambient_temperature 120(2)
_diffrn_detector_area_resol_mean 10.4186
_diffrn_measured_fraction_theta_full 1
_diffrn_measured_fraction_theta_max 1
_diffrn_measurement_device_type 'Xcalibur, Atlas, Gemini ultra'
_diffrn_measurement_method '\w scans'
_diffrn_orient_matrix_UB_11 -0.1617521
_diffrn_orient_matrix_UB_12 -0.0141448
_diffrn_orient_matrix_UB_13 -0.002063
_diffrn_orient_matrix_UB_21 0.0328151
_diffrn_orient_matrix_UB_22 -0.0688627
_diffrn_orient_matrix_UB_23 0.0045603
_diffrn_orient_matrix_UB_31 -0.0028865
_diffrn_orient_matrix_UB_32 0.010413
_diffrn_orient_matrix_UB_33 0.0273631
_diffrn_radiation_monochromator graphite
_diffrn_radiation_type MoK\a
_diffrn_radiation_wavelength 0.71073
_diffrn_reflns_av_R_equivalents 0.0247
_diffrn_reflns_av_unetI/netI 0.0125
_diffrn_reflns_limit_h_max 5
_diffrn_reflns_limit_h_min -5
_diffrn_reflns_limit_k_max 12
_diffrn_reflns_limit_k_min -12
_diffrn_reflns_limit_l_max 31
_diffrn_reflns_limit_l_min -31
_diffrn_reflns_number 17312
_diffrn_reflns_theta_full 26.37
_diffrn_reflns_theta_max 26.37
_diffrn_reflns_theta_min 2.19
_exptl_absorpt_coefficient_mu 0.083
_exptl_absorpt_correction_T_max 0.988
_exptl_absorpt_correction_T_min 0.964
_exptl_absorpt_correction_type analytical
_exptl_absorpt_process_details
;
CrysAlisPro, Agilent Technologies,
Version 1.171.35.15 (release 03-08-2011 CrysAlis171 .NET)
(compiled Aug 3 2011,13:03:54)
Analytical numeric absorption correction using a multifaceted crystal
model based on expressions derived by R.C. Clark & J.S.
(Clark, R. C. & Reid, J. S. (1995). Acta Cryst. A51, 887-897)
;
_exptl_crystal_colour yellow
_exptl_crystal_density_diffrn 1.278
_exptl_crystal_density_method 'not measured'
_exptl_crystal_description primatic
_exptl_crystal_F_000 444
_exptl_crystal_size_max 0.48
_exptl_crystal_size_mid 0.38
_exptl_crystal_size_min 0.15
_refine_diff_density_max 0.231
_refine_diff_density_min -0.226
_refine_diff_density_rms 0.036
_refine_ls_extinction_method none
_refine_ls_goodness_of_fit_ref 1.039
_refine_ls_hydrogen_treatment constr
_refine_ls_matrix_type full
_refine_ls_number_parameters 145
_refine_ls_number_reflns 2259
_refine_ls_number_restraints 0
_refine_ls_restrained_S_all 1.039
_refine_ls_R_factor_all 0.04
_refine_ls_R_factor_gt 0.0366
_refine_ls_shift/su_max 0
_refine_ls_shift/su_mean 0
_refine_ls_structure_factor_coef Fsqd
_refine_ls_weighting_details 'calc w=1/[\s^2^(Fo^2^)+(0.0437P)^2^+0.3775P] where P=(Fo^2^+2Fc^2^)/3'
_refine_ls_weighting_scheme calc
_refine_ls_wR_factor_gt 0.0916
_refine_ls_wR_factor_ref 0.0942
_reflns_number_gt 2078
_reflns_number_total 2259
_reflns_threshold_expression >2sigma(I)
_cod_data_source_file c3cp51957k.txt
_cod_data_source_block dcyme12
_cod_original_sg_symbol_H-M 'P 2(1)/n'
_cod_database_code 7211302

loop_
_symmetry_equiv_pos_as_xyz
'x, y, z'
'-x+1/2, y+1/2, -z+1/2'
'-x, -y, -z'
'x-1/2, -y-1/2, z-1/2'

loop_
_atom_site_label
_atom_site_type_symbol
_atom_site_fract_x
_atom_site_fract_y
_atom_site_fract_z
_atom_site_U_iso_or_equiv
_atom_site_adp_type
_atom_site_occupancy
_atom_site_symmetry_multiplicity
_atom_site_calc_flag
_atom_site_refinement_flags
O1 O 0.37879(18) 0.31482(7) 0.11944(3) 0.0242(2) Uani 1 1 d .
C13 C 0.4188(2) 0.48412(11) 0.02460(4) 0.0204(2) Uani 1 1 d .
H13A H 0.2599 0.5536 0.0295 0.024 Uiso 1 1 calc R
H13B H 0.3107 0.3969 0.02 0.024 Uiso 1 1 calc R
C12 C 0.6445(2) 0.47814(11) 0.07340(4) 0.0223(2) Uani 1 1 d .
H12A H 0.7999 0.4071 0.0686 0.027 Uiso 1 1 calc R
H12B H 0.7571 0.5645 0.0772 0.027 Uiso 1 1 calc R
N2 N -0.0755(4) -0.25310(12) 0.14655(5) 0.0564(4) Uani 1 1 d .
C11 C 0.4908(2) 0.45066(11) 0.12318(4) 0.0221(2) Uani 1 1 d .
H11A H 0.6422 0.4612 0.1541 0.026 Uiso 1 1 calc R
H11B H 0.3162 0.5136 0.1266 0.026 Uiso 1 1 calc R
N1 N 0.3142(4) -0.15171(12) 0.00124(5) 0.0549(4) Uani 1 1 d .
C10 C 0.2246(2) 0.26408(11) 0.15885(4) 0.0201(2) Uani 1 1 d .
C4 C 0.1907(3) 0.06224(11) 0.10452(4) 0.0267(3) Uani 1 1 d .
H4 H 0.2798 0.1169 0.0793 0.032 Uiso 1 1 calc R
C9 C 0.1706(3) 0.33497(11) 0.20413(4) 0.0239(2) Uani 1 1 d .
H9 H 0.2446 0.4242 0.2088 0.029 Uiso 1 1 calc R
C7 C -0.1041(3) 0.14535(12) 0.23611(4) 0.0299(3) Uani 1 1 d .
H7 H -0.2191 0.1058 0.2622 0.036 Uiso 1 1 calc R
C5 C 0.1190(3) 0.13079(11) 0.15202(4) 0.0224(2) Uani 1 1 d .
C6 C -0.0477(3) 0.07442(12) 0.19160(4) 0.0288(3) Uani 1 1 d .
H6 H -0.1233 -0.0147 0.1876 0.035 Uiso 1 1 calc R
C8 C 0.0082(3) 0.27465(12) 0.24236(4) 0.0269(3) Uani 1 1 d .
H8 H -0.0265 0.3229 0.2734 0.032 Uiso 1 1 calc R
C3 C 0.1498(3) -0.06774(12) 0.09073(4) 0.0281(3) Uani 1 1 d .
C2 C 0.0234(3) -0.16951(12) 0.12209(5) 0.0349(3) Uani 1 1 d .
C1 C 0.2409(4) -0.11387(12) 0.04080(5) 0.0376(3) Uani 1 1 d .

loop_
_atom_site_aniso_label
_atom_site_aniso_U_11
_atom_site_aniso_U_22
_atom_site_aniso_U_33
_atom_site_aniso_U_23
_atom_site_aniso_U_13
_atom_site_aniso_U_12
O1 0.0340(4) 0.0192(4) 0.0206(4) -0.0013(3) 0.0094(3) -0.0031(3)
C13 0.0172(5) 0.0209(5) 0.0234(5) 0.0011(4) 0.0040(4) -0.0024(4)
C12 0.0187(5) 0.0239(5) 0.0244(5) -0.0010(4) 0.0028(4) -0.0039(4)
N2 0.1051(12) 0.0290(6) 0.0387(7) -0.0089(5) 0.0280(7) -0.0226(7)
C11 0.0231(5) 0.0196(5) 0.0234(5) -0.0026(4) 0.0017(4) -0.0023(4)
N1 0.0998(11) 0.0302(6) 0.0382(7) -0.0083(5) 0.0277(7) -0.0019(6)
C10 0.0211(5) 0.0225(5) 0.0166(5) 0.0031(4) 0.0020(4) 0.0041(4)
C4 0.0373(6) 0.0222(6) 0.0218(5) 0.0016(4) 0.0085(5) -0.0005(5)
C9 0.0275(5) 0.0233(5) 0.0210(5) -0.0014(4) 0.0020(4) 0.0034(4)
C7 0.0376(6) 0.0299(6) 0.0237(6) 0.0075(5) 0.0130(5) 0.0072(5)
C5 0.0279(5) 0.0208(5) 0.0187(5) 0.0021(4) 0.0040(4) 0.0032(4)
C6 0.0387(6) 0.0220(5) 0.0269(6) 0.0038(4) 0.0106(5) 0.0013(5)
C8 0.0323(6) 0.0313(6) 0.0177(5) -0.0006(4) 0.0052(4) 0.0103(5)
C3 0.0402(6) 0.0224(6) 0.0223(6) -0.0006(4) 0.0067(5) -0.0022(5)
C2 0.0561(8) 0.0232(6) 0.0261(6) -0.0064(5) 0.0087(5) -0.0084(6)
C1 0.0627(9) 0.0205(6) 0.0311(7) -0.0027(5) 0.0135(6) -0.0040(6)

loop_
_atom_type_symbol
_atom_type_description
_atom_type_scat_dispersion_real
_atom_type_scat_dispersion_imag
_atom_type_scat_source
C C 0.0033 0.0016 'International Tables Vol C Tables 4.2.6.8 and 6.1.1.4'
H H 0 0 'International Tables Vol C Tables 4.2.6.8 and 6.1.1.4'
N N 0.0061 0.0033 'International Tables Vol C Tables 4.2.6.8 and 6.1.1.4'
O O 0.0106 0.006 'International Tables Vol C Tables 4.2.6.8 and 6.1.1.4'

loop_
_exptl_crystal_face_index_h
_exptl_crystal_face_index_k
_exptl_crystal_face_index_l
_exptl_crystal_face_perp_dist
1 0 -2 0.1917
-1 0 2 0.1917
0 -1 1 0.0882
0 -1 -1 0.1008
0 1 1 0.0468
0 1 -1 0.092
0 0 -1 0.1925

loop_
_geom_angle_atom_site_label_1
_geom_angle_atom_site_label_2
_geom_angle_atom_site_label_3
_geom_angle
_geom_angle_site_symmetry_1
_geom_angle_site_symmetry_3
C10 O1 C11 119.10(8) . .
C12 C13 C13 112.31(10) . 3_665
C12 C13 H13A 109.1 . .
C13 C13 H13A 109.1 3_665 .
C12 C13 H13B 109.1 . .
C13 C13 H13B 109.1 3_665 .
H13A C13 H13B 107.9 . .
C11 C12 C13 113.85(8) . .
C11 C12 H12A 108.8 . .
C13 C12 H12A 108.8 . .
C11 C12 H12B 108.8 . .
C13 C12 H12B 108.8 . .
H12A C12 H12B 107.7 . .
O1 C11 C12 106.46(8) . .
O1 C11 H11A 110.4 . .
C12 C11 H11A 110.4 . .
O1 C11 H11B 110.4 . .
C12 C11 H11B 110.4 . .
H11A C11 H11B 108.6 . .
O1 C10 C9 123.78(10) . .
O1 C10 C5 115.74(9) . .
C9 C10 C5 120.48(10) . .
C3 C4 C5 129.76(11) . .
C3 C4 H4 115.1 . .
C5 C4 H4 115.1 . .
C8 C9 C10 119.61(10) . .
C8 C9 H9 120.2 . .
C10 C9 H9 120.2 . .
C6 C7 C8 119.41(10) . .
C6 C7 H7 120.3 . .
C8 C7 H7 120.3 . .
C6 C5 C10 117.81(10) . .
C6 C5 C4 124.82(10) . .
C10 C5 C4 117.38(9) . .
C7 C6 C5 121.59(11) . .
C7 C6 H6 119.2 . .
C5 C6 H6 119.2 . .
C7 C8 C9 121.08(10) . .
C7 C8 H8 119.5 . .
C9 C8 H8 119.5 . .
C4 C3 C2 125.64(11) . .
C4 C3 C1 119.91(11) . .
C2 C3 C1 114.45(10) . .
N2 C2 C3 178.53(14) . .
N1 C1 C3 179.38(14) . .

loop_
_geom_bond_atom_site_label_1
_geom_bond_atom_site_label_2
_geom_bond_distance
_geom_bond_site_symmetry_2
O1 C10 1.3502(12) .
O1 C11 1.4399(13) .
C13 C12 1.5213(14) .
C13 C13 1.5225(19) 3_665
C13 H13A 0.99 .
C13 H13B 0.99 .
C12 C11 1.5075(14) .
C12 H12A 0.99 .
C12 H12B 0.99 .
N2 C2 1.1456(17) .
C11 H11A 0.99 .
C11 H11B 0.99 .
N1 C1 1.1482(17) .
C10 C9 1.3930(14) .
C10 C5 1.4126(15) .
C4 C3 1.3521(16) .
C4 C5 1.4493(15) .
C4 H4 0.95 .
C9 C8 1.3855(15) .
C9 H9 0.95 .
C7 C6 1.3789(16) .
C7 C8 1.3832(17) .
C7 H7 0.95 .
C5 C6 1.4057(15) .
C6 H6 0.95 .
C8 H8 0.95 .
C3 C2 1.4296(16) .
C3 C1 1.4417(16) .

loop_
_geom_hbond_atom_site_label_D
_geom_hbond_atom_site_label_H
_geom_hbond_atom_site_label_A
_geom_hbond_distance_DH
_geom_hbond_distance_HA
_geom_hbond_distance_DA
_geom_hbond_angle_DHA
_geom_hbond_site_symmetry_A
C12 H12B N2 0.99 2.6 3.4341(16) 141.4 1_665
